data_2103614
loop_
_publ_author_name
'O'Toole, Nicholas J.'
'Streltsov, Victor A.'

_publ_section_title
;
 Synchrotron X-ray analysis of the electron density in CoF~2~ and
 ZnF~2~
;
_journal_issue 2
_journal_name_full 'Acta Crystallographica Section B'
_journal_page_first 128
_journal_page_last 135
_journal_paper_doi 10.1107/S0108768100017353
_journal_volume 57
_journal_year 2001
_chemical_formula_sum 'Co F2'
_chemical_formula_weight 12.1161
_space_group_IT_number 136
_symmetry_cell_setting tetragonal
_symmetry_space_group_name_Hall '-P 4n 2n'
_symmetry_space_group_name_H-M 'P 42/m n m'
_audit_creation_method from_xtal_archive_file_using_CIFIO
_cell_angle_alpha 90.000(8)
_cell_angle_beta 90.000(8)
_cell_angle_gamma 90.000(8)
_cell_formula_units_Z 16
_cell_length_a 4.6956(5)
_cell_length_b 4.6956(5)
_cell_length_c 3.1793(3)
_cell_measurement_reflns_used 6
_cell_measurement_temperature 293
_cell_measurement_theta_max 52.43
_cell_measurement_theta_min 45.69
_cell_volume 70.099(12)
_computing_data_reduction 'xtal DIFDAT ADDREF SORTRF ABSORB'
_computing_molecular_graphics xtal
_computing_publication_material 'xtal CIFIO'
_computing_structure_refinement 'xtal CRYLSQ'
_computing_structure_solution xtal
_diffrn_ambient_temperature 293
_diffrn_measurement_device 'BL14A Four circle'
_diffrn_measurement_method \w-2\q
_diffrn_radiation_monochromator si(111)
_diffrn_radiation_source 'Photon Factory BL14A'
_diffrn_radiation_type synchrotron
_diffrn_radiation_wavelength .84
_diffrn_reflns_av_R_equivalents .039
_diffrn_reflns_av_sigmaI/netI .021
_diffrn_reflns_limit_h_max 10
_diffrn_reflns_limit_h_min -10
_diffrn_reflns_limit_k_max 10
_diffrn_reflns_limit_k_min -10
_diffrn_reflns_limit_l_max 6
_diffrn_reflns_limit_l_min -6
_diffrn_reflns_number 2883
_diffrn_reflns_theta_max 67.4
_diffrn_reflns_theta_min 7.27
_diffrn_standards_decay_% 3
_diffrn_standards_interval_count 94
_diffrn_standards_number 6
_exptl_absorpt_coefficient_mu 18.22
_exptl_absorpt_correction_T_max .864
_exptl_absorpt_correction_T_min .801
_exptl_absorpt_correction_type analytical
_exptl_crystal_colour pink
_exptl_crystal_density_diffrn 4.592
_exptl_crystal_description rectangular
_exptl_crystal_F_000 90
_refine_diff_density_max 1.166
_refine_diff_density_min -1.067
_refine_ls_extinction_coef 91E2(8)
_refine_ls_extinction_method Zachariasen
_refine_ls_goodness_of_fit_all 2.416
_refine_ls_goodness_of_fit_obs 2.416
_refine_ls_matrix_type full
_refine_ls_number_constraints 0
_refine_ls_number_parameters 9
_refine_ls_number_reflns 235
_refine_ls_number_restraints 0
_refine_ls_R_factor_all .019
_refine_ls_R_factor_obs .019
_refine_ls_shift/esd_max .00005
_refine_ls_shift/esd_mean .00001
_refine_ls_structure_factor_coef F
_refine_ls_weighting_details w=1/\s^2^(F)
_refine_ls_weighting_scheme calc
_refine_ls_wR_factor_all .015
_refine_ls_wR_factor_obs .015
_reflns_number_observed 2502
_reflns_number_total 2883
_reflns_observed_criterion 'I > 2\s(I)'
_cod_data_source_file os0063.cif
_cod_data_source_block cof2
_cod_depositor_comments
;
The following automatic conversions were performed:

'_refine_ls_weighting_scheme' value 'w=1/\s^2^(F)' was changed to
'calc'. New tag '_refine_ls_weighting_details' was created. The value
of the new tag was set to 'w=1/\s^2^(F)'.

Automatic conversion script
Id: cif_fix_values 3143 2015-03-26 13:38:13Z robertas 
;
_cod_original_cell_volume 70.099(16)
_cod_database_code 2103614
_cod_database_fobs_code 2103614

loop_
_symmetry_equiv_pos_as_xyz
+x,+y,+z
1/2+x,1/2-y,1/2-z
-x,-y,+z
1/2-x,1/2+y,1/2-z
+y,+x,-z
1/2+y,1/2-x,1/2+z
1/2-y,1/2+x,1/2+z
-y,-x,-z
-x,-y,-z
1/2-x,1/2+y,1/2+z
+x,+y,-z
1/2+x,1/2-y,1/2+z
-y,-x,+z
1/2-y,1/2+x,1/2-z
1/2+y,1/2-x,1/2-z
+y,+x,+z

loop_
_atom_site_aniso_label
_atom_site_aniso_U_11
_atom_site_aniso_U_22
_atom_site_aniso_U_33
_atom_site_aniso_U_12
_atom_site_aniso_U_13
_atom_site_aniso_U_23
Co .00685(3) .00685(3) .00533(5) -.00073(5) .00000 .00000
F .01194(15) .01194(15) .0080(2) -.0053(2) .00000 .00000

loop_
_atom_site_label
_atom_site_fract_x
_atom_site_fract_y
_atom_site_fract_z
_atom_site_U_iso_or_equiv
_atom_site_thermal_displace_type
Co .00000 .00000 .00000 .00634(4) Uani
F .30341(11) .30341(11) .00000 .01063(17) Uani

loop_
_atom_type_symbol
_atom_type_scat_dispersion_real
_atom_type_scat_dispersion_imag
_atom_type_scat_source
Co .327026 1.315 'Creagh, 1997'
F .025024 .015015 'Creagh, 1997'
